data_2239946
loop_
_publ_author_name
'El-Hiti, Gamal A.'
'Smith, Keith'
'Hegazy, Amany S.'
'Baashen, Mohammed'
'Kariuki, Benson M.'

_publ_section_title
;
 Crystal structure of 4-(2,2-dimethylpropanamido)pyridin-3-yl
 <i>N</i>,<i>N</i>-diisopropyldithiocarbamate
;
_journal_issue 9
_journal_name_full 'Acta Crystallographica Section E'
_journal_page_first o1069
_journal_page_last o1070
_journal_paper_doi 10.1107/S1600536814019321
_journal_volume 70
_journal_year 2014
_chemical_formula_iupac 'C17 H27 N3 O S2'
_chemical_formula_moiety 'C17 H27 N3 O S2'
_chemical_formula_sum 'C17 H27 N3 O S2'
_chemical_formula_weight 353.53
_chemical_name_systematic
;
4-(2,2-Dimethylpropanamido)pyridin-3-yl
<i>N</i>,<i>N</i>-diisopropyldithiocarbamate
;
_space_group_crystal_system triclinic
_space_group_IT_number 2
_space_group_name_Hall '-P 1'
_space_group_name_H-M_alt 'P -1'
_symmetry_space_group_name_Hall '-P 1'
_symmetry_space_group_name_H-M 'P -1'
_atom_sites_solution_hydrogens geom
_audit_creation_method SHELXL-2013
_cell_angle_alpha 83.099(8)
_cell_angle_beta 83.227(8)
_cell_angle_gamma 84.608(7)
_cell_formula_units_Z 2
_cell_length_a 7.9776(7)
_cell_length_b 9.5412(9)
_cell_length_c 13.0541(14)
_cell_measurement_reflns_used 3458
_cell_measurement_temperature 293(2)
_cell_measurement_theta_max 73.25
_cell_measurement_theta_min 4.68
_cell_volume 976.33(17)
_computing_cell_refinement 'CrysAlis PRO (Agilent, 2014)'
_computing_data_collection 'CrysAlis PRO (Agilent, 2014)'
_computing_data_reduction 'CrysAlis PRO (Agilent, 2014)'
_computing_molecular_graphics 'ORTEP-3 for Windows (Farrugia, 2012)'
_computing_publication_material
;
WinGX (Farrugia, 2012) and CHEMDRAW Ultra (Cambridge Soft, 2001)
;
_computing_structure_refinement 'SHELXL2013 (Sheldrick, 2008)'
_computing_structure_solution 'SHELXS2013 (Sheldrick, 2008)'
_diffrn_ambient_temperature 293(2)
_diffrn_measured_fraction_theta_full 0.993
_diffrn_measured_fraction_theta_max 0.967
_diffrn_measurement_device 'Agilent SuperNova (Dual, Cu at zero, Atlas)'
_diffrn_measurement_method '\w scans'
_diffrn_radiation_type CuK\a
_diffrn_radiation_wavelength 1.54184
_diffrn_reflns_av_R_equivalents 0.0214
_diffrn_reflns_limit_h_max 9
_diffrn_reflns_limit_h_min -9
_diffrn_reflns_limit_k_max 11
_diffrn_reflns_limit_k_min -11
_diffrn_reflns_limit_l_max 16
_diffrn_reflns_limit_l_min -11
_diffrn_reflns_number 6616
_diffrn_reflns_theta_full 67.684
_diffrn_reflns_theta_max 73.482
_diffrn_reflns_theta_min 4.684
_diffrn_standards_decay_% 0
_diffrn_standards_interval_count 0
_diffrn_standards_interval_time 0
_diffrn_standards_number 0
_exptl_absorpt_coefficient_mu 2.521
_exptl_absorpt_correction_T_max 1.00000
_exptl_absorpt_correction_T_min 0.66180
_exptl_absorpt_correction_type multi-scan
_exptl_absorpt_process_details
;
(CrysAlis PRO; Agilent, 2014)
;
_exptl_crystal_colour colourless
_exptl_crystal_density_diffrn 1.203
_exptl_crystal_description block
_exptl_crystal_F_000 380
_exptl_crystal_size_max 0.355
_exptl_crystal_size_mid 0.243
_exptl_crystal_size_min 0.191
_refine_diff_density_max 0.393
_refine_diff_density_min -0.292
_refine_ls_extinction_method none
_refine_ls_goodness_of_fit_ref 1.159
_refine_ls_hydrogen_treatment constr
_refine_ls_matrix_type full
_refine_ls_number_parameters 215
_refine_ls_number_reflns 3779
_refine_ls_number_restraints 0
_refine_ls_restrained_S_all 1.159
_refine_ls_R_factor_all 0.0659
_refine_ls_R_factor_gt 0.0614
_refine_ls_shift/su_max 0.000
_refine_ls_shift/su_mean 0.000
_refine_ls_structure_factor_coef Fsqd
_refine_ls_weighting_details 'w=1/[\s^2^(Fo^2^)+(0.1014P)^2^+0.8970P] where P=(Fo^2^+2Fc^2^)/3'
_refine_ls_weighting_scheme calc
_refine_ls_wR_factor_gt 0.2067
_refine_ls_wR_factor_ref 0.2108
_reflns_number_gt 3391
_reflns_number_total 3779
_reflns_threshold_expression I>2\s(I)
_cod_data_source_file xu5816sup1.cif
_cod_data_source_block I
_cod_database_code 2239946
_cod_database_fobs_code 2239946
_shelx_space_group_comment
;
The symmetry employed for this shelxl refinement is uniquely defined
by the following loop, which should always be used as a source of
symmetry information in preference to the above space-group names.
They are only intended as comments.
;
_shelx_estimated_absorpt_t_min 0.468
_shelx_estimated_absorpt_t_max 0.644
_shelxl_version_number .2013

loop_
_symmetry_equiv_pos_as_xyz
'x, y, z'
'-x, -y, -z'

loop_
_atom_site_type_symbol
_atom_site_label
_atom_site_fract_x
_atom_site_fract_y
_atom_site_fract_z
_atom_site_U_iso_or_equiv
_atom_site_adp_type
_atom_site_calc_flag
_atom_site_occupancy
C C1 0.0193(4) 0.7422(4) 0.4668(2) 0.0459(7) Uani d 1
C C2 0.1318(4) 0.6291(3) 0.4352(2) 0.0452(7) Uani d 1
C C3 0.2680(5) 0.5875(4) 0.4929(3) 0.0537(8) Uani d 1
H H3 0.3449 0.5121 0.4759 0.064 Uiso calc 1
C C4 0.2866(5) 0.6596(5) 0.5752(3) 0.0635(10) Uani d 1
H H4 0.3792 0.6311 0.6120 0.076 Uiso calc 1
C C5 0.0505(5) 0.8057(4) 0.5520(3) 0.0565(8) Uani d 1
H H5 -0.0253 0.8798 0.5727 0.068 Uiso calc 1
C C6 -0.1194(4) 0.8903(3) 0.2919(2) 0.0419(6) Uani d 1
C C7 -0.2165(5) 1.0250(5) 0.1370(3) 0.0658(10) Uani d 1
H H7 -0.0963 1.0426 0.1293 0.079 Uiso calc 1
C C8 -0.3150(9) 1.1680(6) 0.1370(5) 0.0960(17) Uani d 1
H H8A -0.4341 1.1560 0.1441 0.144 Uiso calc 1
H H8B -0.2847 1.2250 0.0729 0.144 Uiso calc 1
H H8C -0.2889 1.2141 0.1939 0.144 Uiso calc 1
C C9 -0.2421(9) 0.9459(7) 0.0484(4) 0.1004(18) Uani d 1
H H9A -0.1624 0.8641 0.0467 0.151 Uiso calc 1
H H9B -0.2250 1.0063 -0.0156 0.151 Uiso calc 1
H H9C -0.3552 0.9165 0.0573 0.151 Uiso calc 1
C C10 -0.4303(4) 0.9068(4) 0.2679(3) 0.0534(8) Uani d 1
H H10 -0.4906 0.9553 0.2108 0.064 Uiso calc 1
C C11 -0.4589(6) 0.7522(5) 0.2694(4) 0.0733(12) Uani d 1
H H11A -0.4032 0.7174 0.2071 0.110 Uiso calc 1
H H11B -0.5781 0.7418 0.2736 0.110 Uiso calc 1
H H11C -0.4135 0.6990 0.3285 0.110 Uiso calc 1
C C12 -0.5115(5) 0.9746(5) 0.3641(3) 0.0704(11) Uani d 1
H H12A -0.4714 0.9220 0.4250 0.106 Uiso calc 1
H H12B -0.6324 0.9739 0.3684 0.106 Uiso calc 1
H H12C -0.4816 1.0705 0.3592 0.106 Uiso calc 1
C C13 0.2026(5) 0.4709(4) 0.2956(3) 0.0554(8) Uani d 1
C C14 0.1560(6) 0.4522(4) 0.1882(3) 0.0613(9) Uani d 1
C C15 -0.0198(8) 0.5172(7) 0.1668(4) 0.0987(18) Uani d 1
H H15A -0.1028 0.4767 0.2183 0.148 Uiso calc 1
H H15B -0.0419 0.4983 0.0992 0.148 Uiso calc 1
H H15C -0.0255 0.6177 0.1693 0.148 Uiso calc 1
C C16 0.2920(10) 0.5217(8) 0.1114(4) 0.113(2) Uani d 1
H H16A 0.2806 0.5005 0.0427 0.169 Uiso calc 1
H H16B 0.4020 0.4859 0.1301 0.169 Uiso calc 1
H H16C 0.2785 0.6225 0.1134 0.169 Uiso calc 1
C C17 0.1623(8) 0.2942(5) 0.1788(4) 0.0875(15) Uani d 1
H H17A 0.0784 0.2520 0.2289 0.131 Uiso calc 1
H H17B 0.2725 0.2507 0.1914 0.131 Uiso calc 1
H H17C 0.1399 0.2803 0.1102 0.131 Uiso calc 1
N N1 0.1823(5) 0.7673(4) 0.6064(3) 0.0678(9) Uani d 1
N N2 0.1026(4) 0.5683(3) 0.3481(2) 0.0523(7) Uani d 1
H H2 0.0079 0.5961 0.3239 0.063 Uiso calc 1
N N3 -0.2495(3) 0.9371(3) 0.2384(2) 0.0467(6) Uani d 1
O O2 0.3244(5) 0.4055(4) 0.3306(3) 0.0946(12) Uani d 1
S S1 -0.17473(10) 0.79230(10) 0.41574(6) 0.0518(3) Uani d 1
S S2 0.08414(10) 0.91374(10) 0.25296(7) 0.0535(3) Uani d 1

loop_
_atom_site_aniso_label
_atom_site_aniso_U_11
_atom_site_aniso_U_22
_atom_site_aniso_U_33
_atom_site_aniso_U_12
_atom_site_aniso_U_13
_atom_site_aniso_U_23
C1 0.0432(16) 0.0523(17) 0.0417(15) -0.0037(13) -0.0063(12) -0.0018(13)
C2 0.0450(17) 0.0487(17) 0.0425(15) -0.0054(13) -0.0070(13) -0.0038(12)
C3 0.0479(19) 0.061(2) 0.0522(18) 0.0012(15) -0.0112(15) -0.0045(15)
C4 0.055(2) 0.083(3) 0.055(2) -0.0003(19) -0.0214(17) -0.0078(18)
C5 0.058(2) 0.064(2) 0.0489(18) 0.0016(16) -0.0091(15) -0.0113(15)
C6 0.0387(15) 0.0442(15) 0.0439(15) -0.0038(12) -0.0051(12) -0.0079(12)
C7 0.053(2) 0.087(3) 0.055(2) -0.0067(19) -0.0119(16) 0.0123(19)
C8 0.117(5) 0.075(3) 0.093(4) -0.006(3) -0.029(3) 0.017(3)
C9 0.125(5) 0.124(5) 0.048(2) 0.006(4) -0.005(3) -0.007(3)
C10 0.0340(16) 0.072(2) 0.0564(19) -0.0040(15) -0.0084(14) -0.0128(16)
C11 0.054(2) 0.082(3) 0.090(3) -0.021(2) -0.011(2) -0.019(2)
C12 0.046(2) 0.097(3) 0.070(2) 0.007(2) -0.0047(17) -0.025(2)
C13 0.056(2) 0.0511(18) 0.061(2) 0.0001(15) -0.0111(16) -0.0131(15)
C14 0.072(2) 0.059(2) 0.055(2) -0.0088(18) -0.0056(18) -0.0155(16)
C15 0.111(4) 0.120(4) 0.076(3) 0.014(3) -0.046(3) -0.040(3)
C16 0.142(6) 0.136(5) 0.066(3) -0.069(5) 0.002(3) -0.005(3)
C17 0.111(4) 0.071(3) 0.087(3) -0.011(3) -0.009(3) -0.033(2)
N1 0.068(2) 0.084(2) 0.0559(18) -0.0008(18) -0.0189(16) -0.0206(16)
N2 0.0496(16) 0.0579(16) 0.0520(15) 0.0043(13) -0.0158(12) -0.0134(13)
N3 0.0377(13) 0.0586(16) 0.0447(14) -0.0029(11) -0.0089(11) -0.0055(11)
O2 0.090(2) 0.098(2) 0.102(2) 0.042(2) -0.041(2) -0.045(2)
S1 0.0388(4) 0.0662(5) 0.0473(5) -0.0015(3) -0.0035(3) 0.0026(4)
S2 0.0376(4) 0.0614(5) 0.0600(5) -0.0087(3) -0.0049(3) 0.0029(4)

loop_
_atom_type_symbol
_atom_type_description
_atom_type_scat_dispersion_real
_atom_type_scat_dispersion_imag
_atom_type_scat_source
C C 0.0181 0.0091 'International Tables Vol C Tables 4.2.6.8 and 6.1.1.4'
H H 0.0000 0.0000 'International Tables Vol C Tables 4.2.6.8 and 6.1.1.4'
N N 0.0311 0.0180 'International Tables Vol C Tables 4.2.6.8 and 6.1.1.4'
O O 0.0492 0.0322 'International Tables Vol C Tables 4.2.6.8 and 6.1.1.4'
S S 0.3331 0.5567 'International Tables Vol C Tables 4.2.6.8 and 6.1.1.4'

loop_
_geom_angle_atom_site_label_1
_geom_angle_atom_site_label_2
_geom_angle_atom_site_label_3
_geom_angle
C5 C1 C2 118.5(3)
C5 C1 S1 117.4(3)
C2 C1 S1 123.5(2)
N2 C2 C3 124.4(3)
N2 C2 C1 118.3(3)
C3 C2 C1 117.3(3)
C4 C3 C2 118.8(3)
C4 C3 H3 120.6
C2 C3 H3 120.6
N1 C4 C3 125.0(3)
N1 C4 H4 117.5
C3 C4 H4 117.5
N1 C5 C1 124.3(4)
N1 C5 H5 117.9
C1 C5 H5 117.9
N3 C6 S2 125.8(2)
N3 C6 S1 115.0(2)
S2 C6 S1 119.17(18)
N3 C7 C9 111.2(4)
N3 C7 C8 111.3(4)
C9 C7 C8 114.1(4)
N3 C7 H7 106.6
C9 C7 H7 106.6
C8 C7 H7 106.6
C7 C8 H8A 109.5
C7 C8 H8B 109.5
H8A C8 H8B 109.5
C7 C8 H8C 109.5
H8A C8 H8C 109.5
H8B C8 H8C 109.5
C7 C9 H9A 109.5
C7 C9 H9B 109.5
H9A C9 H9B 109.5
C7 C9 H9C 109.5
H9A C9 H9C 109.5
H9B C9 H9C 109.5
N3 C10 C11 113.1(3)
N3 C10 C12 113.3(3)
C11 C10 C12 114.6(4)
N3 C10 H10 104.9
C11 C10 H10 104.9
C12 C10 H10 104.9
C10 C11 H11A 109.5
C10 C11 H11B 109.5
H11A C11 H11B 109.5
C10 C11 H11C 109.5
H11A C11 H11C 109.5
H11B C11 H11C 109.5
C10 C12 H12A 109.5
C10 C12 H12B 109.5
H12A C12 H12B 109.5
C10 C12 H12C 109.5
H12A C12 H12C 109.5
H12B C12 H12C 109.5
O2 C13 N2 122.1(4)
O2 C13 C14 121.6(4)
N2 C13 C14 116.2(3)
C15 C14 C17 107.8(4)
C15 C14 C13 114.1(3)
C17 C14 C13 108.3(4)
C15 C14 C16 110.6(5)
C17 C14 C16 110.7(4)
C13 C14 C16 105.3(4)
C14 C15 H15A 109.5
C14 C15 H15B 109.5
H15A C15 H15B 109.5
C14 C15 H15C 109.5
H15A C15 H15C 109.5
H15B C15 H15C 109.5
C14 C16 H16A 109.5
C14 C16 H16B 109.5
H16A C16 H16B 109.5
C14 C16 H16C 109.5
H16A C16 H16C 109.5
H16B C16 H16C 109.5
C14 C17 H17A 109.5
C14 C17 H17B 109.5
H17A C17 H17B 109.5
C14 C17 H17C 109.5
H17A C17 H17C 109.5
H17B C17 H17C 109.5
C4 N1 C5 116.0(3)
C13 N2 C2 129.2(3)
C13 N2 H2 115.4
C2 N2 H2 115.4
C6 N3 C7 118.8(3)
C6 N3 C10 126.5(3)
C7 N3 C10 114.7(3)
C1 S1 C6 104.98(15)

loop_
_geom_bond_atom_site_label_1
_geom_bond_atom_site_label_2
_geom_bond_distance
C1 C5 1.386(5)
C1 C2 1.406(5)
C1 S1 1.760(3)
C2 N2 1.390(4)
C2 C3 1.395(5)
C3 C4 1.373(5)
C3 H3 0.9300
C4 N1 1.332(5)
C4 H4 0.9300
C5 N1 1.336(5)
C5 H5 0.9300
C6 N3 1.331(4)
C6 S2 1.671(3)
C6 S1 1.797(3)
C7 N3 1.489(5)
C7 C9 1.498(7)
C7 C8 1.509(7)
C7 H7 0.9800
C8 H8A 0.9600
C8 H8B 0.9600
C8 H8C 0.9600
C9 H9A 0.9600
C9 H9B 0.9600
C9 H9C 0.9600
C10 N3 1.494(4)
C10 C11 1.511(6)
C10 C12 1.530(5)
C10 H10 0.9800
C11 H11A 0.9600
C11 H11B 0.9600
C11 H11C 0.9600
C12 H12A 0.9600
C12 H12B 0.9600
C12 H12C 0.9600
C13 O2 1.210(5)
C13 N2 1.361(5)
C13 C14 1.527(5)
C14 C15 1.522(7)
C14 C17 1.523(6)
C14 C16 1.530(7)
C15 H15A 0.9600
C15 H15B 0.9600
C15 H15C 0.9600
C16 H16A 0.9600
C16 H16B 0.9600
C16 H16C 0.9600
C17 H17A 0.9600
C17 H17B 0.9600
C17 H17C 0.9600
N2 H2 0.8600

loop_
_geom_hbond_atom_site_label_D
_geom_hbond_atom_site_label_H
_geom_hbond_atom_site_label_A
_geom_hbond_site_symmetry_A
_geom_hbond_distance_DH
_geom_hbond_distance_HA
_geom_hbond_distance_DA
_geom_hbond_angle_DHA
C4 H4 O2 2_666 0.93 2.54 3.447(5) 164
